data_7243863
loop_
_publ_author_name
'Chen, Yaxuan'
'Liu, Guocheng'
'Wang, Xiuli'
'Lu, Xue'
'Xu, Na'
'Chang, Zhihan'
'Zhang, Zhong'
'Li, Xiaohui'

_publ_section_title
;
 Various carboxylates induced eight Zn(ii)/Cd(ii) coordination polymers
 with fluorescence sensing activities for Fe(iii), Cr(vi) and
 oxytetracycline
;
_journal_issue 46
_journal_name_full CrystEngComm
_journal_page_first 8077
_journal_page_last 8086
_journal_paper_doi 10.1039/D1CE01166A
_journal_volume 23
_journal_year 2021
_chemical_formula_sum 'C21 H18 Cd N2 O6'
_chemical_formula_weight 506.77
_space_group_crystal_system triclinic
_space_group_IT_number 2
_space_group_name_Hall '-P 1'
_space_group_name_H-M_alt 'P -1'
_atom_sites_solution_hydrogens mixed
_audit_creation_method SHELXL-2014/7
_audit_update_record
;
2021-06-16 deposited with the CCDC.	2021-10-12 downloaded from the CCDC.
;
_cell_angle_alpha 90.865(5)
_cell_angle_beta 101.993(5)
_cell_angle_gamma 101.402(5)
_cell_formula_units_Z 2
_cell_length_a 8.604(5)
_cell_length_b 10.136(5)
_cell_length_c 11.831(5)
_cell_measurement_reflns_used 2402
_cell_measurement_temperature 296(2)
_cell_measurement_theta_max 28.239
_cell_measurement_theta_min 2.053
_cell_volume 987.6(9)
_computing_structure_refinement 'SHELXL-2014/7 (Sheldrick, 2014)'
_diffrn_ambient_temperature 296(2)
_diffrn_measured_fraction_theta_full 0.997
_diffrn_measured_fraction_theta_max 0.991
_diffrn_measurement_device_type 'CCD area detector'
_diffrn_measurement_method 'phi and omega scans'
_diffrn_radiation_type MoK\a
_diffrn_radiation_wavelength 0.71069
_diffrn_reflns_av_R_equivalents 0.0191
_diffrn_reflns_av_unetI/netI 0.0445
_diffrn_reflns_Laue_measured_fraction_full 0.997
_diffrn_reflns_Laue_measured_fraction_max 0.991
_diffrn_reflns_limit_h_max 9
_diffrn_reflns_limit_h_min -11
_diffrn_reflns_limit_k_max 12
_diffrn_reflns_limit_k_min -13
_diffrn_reflns_limit_l_max 14
_diffrn_reflns_limit_l_min -15
_diffrn_reflns_number 7286
_diffrn_reflns_point_group_measured_fraction_full 0.997
_diffrn_reflns_point_group_measured_fraction_max 0.991
_diffrn_reflns_theta_full 25.240
_diffrn_reflns_theta_max 28.239
_diffrn_reflns_theta_min 2.053
_exptl_absorpt_coefficient_mu 1.148
_exptl_absorpt_correction_type multi-scan
_exptl_absorpt_process_details SADABS
_exptl_crystal_colour colorless
_exptl_crystal_density_diffrn 1.704
_exptl_crystal_description block
_exptl_crystal_F_000 508
_exptl_crystal_size_max 0.150
_exptl_crystal_size_mid 0.130
_exptl_crystal_size_min 0.110
_exptl_transmission_factor_max 0.884
_exptl_transmission_factor_min 0.847
_refine_diff_density_max 2.036
_refine_diff_density_min -0.533
_refine_diff_density_rms 0.120
_refine_ls_extinction_method none
_refine_ls_goodness_of_fit_ref 1.021
_refine_ls_hydrogen_treatment constr
_refine_ls_matrix_type full
_refine_ls_number_parameters 271
_refine_ls_number_reflns 4844
_refine_ls_number_restraints 1
_refine_ls_restrained_S_all 7.866
_refine_ls_R_factor_all 0.0550
_refine_ls_R_factor_gt 0.0421
_refine_ls_shift/su_max 0.001
_refine_ls_shift/su_mean 0.000
_refine_ls_structure_factor_coef Fsqd
_refine_ls_weighting_details 'w=1/[\s^2^(Fo^2^)+(0.0644P)^2^+0.6357P] where P=(Fo^2^+2Fc^2^)/3'
_refine_ls_weighting_scheme calc
_refine_ls_wR_factor_gt 0.1066
_refine_ls_wR_factor_ref 0.1139
_reflns_Friedel_coverage 0.000
_reflns_number_gt 4050
_reflns_number_total 4844
_reflns_threshold_expression 'I > 2\s(I)'
_cod_data_source_file d1ce01166a2.cif
_cod_data_source_block 1_CCDC1
_cod_depositor_comments
;
The following automatic conversions were performed:

data item '_exptl_absorpt_correction_type' value 'Multi-scan' was
changed to 'multi-scan' in accordance with the
/home/data/users/saulius/crontab/automatic-downloads/rss-feeds/RSC/lib/dictionaries/cif_core.dic
dictionary named 'cif_core.dic' version 2.4.2 last updated on
2011-04-26.

Automatic conversion script
Id: cif_fix_values 7556 2019-12-06 15:28:31Z antanas 

 Adding full bibliography for 7243861--7243868.cif.
;
_cod_database_code 7243863
_shelx_shelxl_version_number 2014/7
_shelx_space_group_comment
;
The symmetry employed for this shelxl refinement is uniquely defined
by the following loop, which should always be used as a source of
symmetry information in preference to the above space-group names.
They are only intended as comments.
;
_shelx_estimated_absorpt_t_min 0.847
_shelx_estimated_absorpt_t_max 0.884

loop_
_space_group_symop_operation_xyz
'x, y, z'
'-x, -y, -z'

loop_
_atom_site_label
_atom_site_type_symbol
_atom_site_fract_x
_atom_site_fract_y
_atom_site_fract_z
_atom_site_U_iso_or_equiv
_atom_site_adp_type
_atom_site_occupancy
_atom_site_site_symmetry_order
_atom_site_calc_flag
_atom_site_refinement_flags_posn
_atom_site_refinement_flags_adp
_atom_site_refinement_flags_occupancy
_atom_site_disorder_assembly
_atom_site_disorder_group
Cd1 Cd 0.15192(3) 0.39790(3) 0.20008(2) 0.02945(10) Uani 1 1 d . . . . .
O1 O 0.3466(5) 0.2749(3) 0.2529(3) 0.0526(9) Uani 1 1 d . . . . .
O1W O 0.0931(4) 0.3197(4) 0.0120(3) 0.0527(9) Uani 1 1 d . . . . .
H1WA H 0.0589 0.2356 -0.0045 0.063 Uiso 1 1 d R U . . .
H1WB H 0.0772 0.3598 -0.0506 0.063 Uiso 1 1 d DR U . . .
N1 N 0.1624(4) 0.4254(3) 0.3978(3) 0.0329(7) Uani 1 1 d . . . . .
C1 C 0.2657(6) 0.1568(4) 0.2360(4) 0.0439(11) Uani 1 1 d . . . . .
N2 N 0.3365(4) 0.5359(3) 0.8327(3) 0.0322(7) Uani 1 1 d . . . . .
H2A H 0.4383 0.5401 0.8596 0.039 Uiso 1 1 calc R U . . .
C2 C 0.3527(5) 0.0429(4) 0.2650(4) 0.0349(9) Uani 1 1 d . . . . .
O2 O 0.1181(5) 0.1320(4) 0.1952(5) 0.0789(14) Uani 1 1 d . . . . .
O3 O 0.1417(4) -0.3687(3) 0.1659(3) 0.0443(7) Uani 1 1 d . . . . .
C3 C 0.2810(5) -0.0889(4) 0.2236(3) 0.0336(8) Uani 1 1 d . . . . .
H3A H 0.1761 -0.1084 0.1784 0.040 Uiso 1 1 calc R U . . .
C4 C 0.3659(5) -0.1913(3) 0.2497(3) 0.0289(8) Uani 1 1 d . . . . .
O4 O 0.3823(4) -0.4202(3) 0.2183(3) 0.0390(7) Uani 1 1 d . . . . .
O5 O 0.1245(3) 0.6344(3) 0.8156(3) 0.0455(8) Uani 1 1 d . . . . .
C5 C 0.2931(5) -0.3348(4) 0.2062(3) 0.0310(8) Uani 1 1 d . . . . .
C6 C 0.5215(5) -0.1613(4) 0.3201(4) 0.0347(9) Uani 1 1 d . . . . .
H6A H 0.5774 -0.2305 0.3382 0.042 Uiso 1 1 calc R U . . .
C7 C 0.5949(6) -0.0312(4) 0.3640(4) 0.0403(10) Uani 1 1 d . . . . .
C8 C 0.7606(7) 0.0001(5) 0.4410(6) 0.0642(15) Uani 1 1 d . . . . .
H8A H 0.7906 0.0949 0.4624 0.096 Uiso 1 1 calc R U . . .
H8B H 0.7602 -0.0496 0.5094 0.096 Uiso 1 1 calc R U . . .
H8C H 0.8373 -0.0248 0.4006 0.096 Uiso 1 1 calc R U . . .
C9 C 0.5075(6) 0.0700(4) 0.3337(4) 0.0385(9) Uani 1 1 d . . . . .
H9A H 0.5549 0.1585 0.3607 0.046 Uiso 1 1 calc R U . . .
C10 C 0.2880(5) 0.5077(4) 0.4673(4) 0.0385(9) Uani 1 1 d . . . . .
H10A H 0.3607 0.5658 0.4334 0.046 Uiso 1 1 calc R U . . .
C11 C 0.0610(5) 0.3443(4) 0.4489(4) 0.0382(9) Uani 1 1 d . . . . .
H11A H -0.0281 0.2872 0.4025 0.046 Uiso 1 1 calc R U . . .
C12 C 0.0802(5) 0.3400(4) 0.5669(4) 0.0373(9) Uani 1 1 d . . . . .
H12A H 0.0058 0.2805 0.5984 0.045 Uiso 1 1 calc R U . . .
C13 C 0.2106(5) 0.4243(4) 0.6387(3) 0.0276(7) Uani 1 1 d . . . . .
C14 C 0.3153(5) 0.5109(4) 0.5864(3) 0.0350(9) Uani 1 1 d . . . . .
H14A H 0.4035 0.5709 0.6310 0.042 Uiso 1 1 calc R U . . .
C15 C 0.2388(5) 0.4153(4) 0.7650(3) 0.0344(8) Uani 1 1 d . . . . .
H15A H 0.1344 0.3949 0.7869 0.041 Uiso 1 1 calc DR U . . .
H15B H 0.2920 0.3404 0.7855 0.041 Uiso 1 1 calc R U . . .
C16 C 0.2707(5) 0.6396(4) 0.8533(3) 0.0286(7) Uani 1 1 d . . . . .
C17 C 0.3791(5) 0.7622(4) 0.9186(3) 0.0294(8) Uani 1 1 d . . . . .
C18 C 0.3227(5) 0.8791(4) 0.9109(3) 0.0313(8) Uani 1 1 d . . . . .
H18A H 0.2187 0.8788 0.8685 0.038 Uiso 1 1 calc R U . . .
C19 C 0.4218(5) 1.0018(4) 0.9671(3) 0.0300(8) Uani 1 1 d . . . . .
C20 C 0.3675(5) 1.1245(4) 0.9587(4) 0.0363(9) Uani 1 1 d . . . . .
H20A H 0.2653 1.1266 0.9144 0.044 Uiso 1 1 calc R U . . .
C21 C 0.4629(5) 1.2398(4) 1.0148(3) 0.0346(8) Uani 1 1 d . . . . .
H21A H 0.4252 1.3198 1.0097 0.041 Uiso 1 1 calc R U . . .

loop_
_atom_site_aniso_label
_atom_site_aniso_U_11
_atom_site_aniso_U_22
_atom_site_aniso_U_33
_atom_site_aniso_U_23
_atom_site_aniso_U_13
_atom_site_aniso_U_12
Cd1 0.02686(15) 0.02796(15) 0.03186(16) 0.00008(10) 0.00233(10) 0.00600(10)
O1 0.079(3) 0.0242(14) 0.059(2) 0.0047(14) 0.0121(18) 0.0248(15)
O1W 0.059(2) 0.067(2) 0.0336(16) -0.0018(15) 0.0004(15) 0.0263(18)
N1 0.0310(17) 0.0359(17) 0.0292(16) -0.0026(13) 0.0010(13) 0.0071(14)
C1 0.060(3) 0.037(2) 0.049(3) 0.0123(19) 0.026(2) 0.028(2)
N2 0.0234(16) 0.0401(18) 0.0321(17) -0.0069(14) 0.0021(13) 0.0085(13)
C2 0.045(2) 0.0243(18) 0.043(2) 0.0102(16) 0.0176(19) 0.0177(16)
O2 0.052(2) 0.053(2) 0.141(4) 0.038(2) 0.023(3) 0.0283(19)
O3 0.0316(16) 0.0330(15) 0.063(2) 0.0084(14) -0.0002(14) 0.0043(12)
C3 0.037(2) 0.0277(18) 0.040(2) 0.0083(16) 0.0103(17) 0.0126(16)
C4 0.033(2) 0.0205(16) 0.0355(19) 0.0041(14) 0.0108(16) 0.0073(14)
O4 0.0390(16) 0.0223(13) 0.0565(18) 0.0036(12) 0.0068(14) 0.0115(11)
O5 0.0245(15) 0.0402(16) 0.068(2) -0.0106(15) 0.0022(14) 0.0076(12)
C5 0.034(2) 0.0260(18) 0.0325(19) 0.0071(15) 0.0064(16) 0.0062(15)
C6 0.035(2) 0.0254(18) 0.046(2) 0.0047(16) 0.0073(18) 0.0123(16)
C7 0.041(2) 0.032(2) 0.045(2) 0.0008(18) 0.0039(19) 0.0082(17)
C8 0.049(3) 0.043(3) 0.086(4) -0.002(3) -0.011(3) 0.004(2)
C9 0.051(3) 0.0230(18) 0.043(2) -0.0002(16) 0.013(2) 0.0067(17)
C10 0.032(2) 0.043(2) 0.038(2) 0.0019(18) 0.0087(17) 0.0011(18)
C11 0.038(2) 0.032(2) 0.036(2) -0.0024(17) -0.0010(17) -0.0033(17)
C12 0.038(2) 0.035(2) 0.036(2) 0.0026(17) 0.0079(17) 0.0002(17)
C13 0.0284(19) 0.0265(17) 0.0286(18) -0.0011(14) 0.0038(14) 0.0101(14)
C14 0.031(2) 0.037(2) 0.033(2) -0.0031(16) 0.0038(16) 0.0012(16)
C15 0.039(2) 0.0303(19) 0.034(2) -0.0018(16) 0.0070(17) 0.0078(16)
C16 0.0261(18) 0.0351(19) 0.0235(17) 0.0019(14) 0.0047(14) 0.0045(15)
C17 0.0289(19) 0.0335(19) 0.0251(17) -0.0011(14) 0.0073(15) 0.0035(15)
C18 0.0261(19) 0.039(2) 0.0279(18) -0.0015(16) 0.0039(15) 0.0079(16)
C19 0.028(2) 0.038(2) 0.0255(17) 0.0010(15) 0.0073(15) 0.0105(16)
C20 0.030(2) 0.038(2) 0.038(2) -0.0011(17) -0.0028(16) 0.0110(16)
C21 0.033(2) 0.036(2) 0.034(2) -0.0009(16) 0.0012(16) 0.0110(16)

loop_
_atom_type_symbol
_atom_type_description
_atom_type_scat_dispersion_real
_atom_type_scat_dispersion_imag
_atom_type_scat_source
C C 0.0033 0.0016 'International Tables Vol C Tables 4.2.6.8 and 6.1.1.4'
H H 0.0000 0.0000 'International Tables Vol C Tables 4.2.6.8 and 6.1.1.4'
N N 0.0061 0.0033 'International Tables Vol C Tables 4.2.6.8 and 6.1.1.4'
O O 0.0106 0.0060 'International Tables Vol C Tables 4.2.6.8 and 6.1.1.4'
Cd Cd -0.8075 1.2024 'International Tables Vol C Tables 4.2.6.8 and 6.1.1.4'

loop_
_geom_angle_atom_site_label_1
_geom_angle_atom_site_label_2
_geom_angle_atom_site_label_3
_geom_angle
_geom_angle_site_symmetry_1
_geom_angle_site_symmetry_3
_geom_angle_publ_flag
O1W Cd1 O1 93.41(12) . . ?
O1W Cd1 O5 86.30(12) . 2_566 ?
O1 Cd1 O5 136.49(12) . 2_566 ?
O1W Cd1 N1 164.54(13) . . ?
O1 Cd1 N1 85.56(12) . . ?
O5 Cd1 N1 83.91(12) 2_566 . ?
O1W Cd1 O4 105.42(12) . 1_565 ?
O1 Cd1 O4 82.74(12) . 1_565 ?
O5 Cd1 O4 139.14(10) 2_566 1_565 ?
N1 Cd1 O4 89.78(11) . 1_565 ?
O1W Cd1 O3 97.50(12) . 1_565 ?
O1 Cd1 O3 137.11(12) . 1_565 ?
O5 Cd1 O3 85.71(11) 2_566 1_565 ?
N1 Cd1 O3 93.67(12) . 1_565 ?
O4 Cd1 O3 54.37(10) 1_565 1_565 ?
O1W Cd1 C5 106.88(13) . 1_565 ?
O1 Cd1 C5 109.79(13) . 1_565 ?
O5 Cd1 C5 111.86(11) 2_566 1_565 ?
N1 Cd1 C5 87.90(12) . 1_565 ?
O4 Cd1 C5 27.36(10) 1_565 1_565 ?
O3 Cd1 C5 27.56(11) 1_565 1_565 ?
C1 O1 Cd1 102.1(3) . . ?
C11 N1 C10 116.6(3) . . ?
C11 N1 Cd1 121.4(3) . . ?
C10 N1 Cd1 121.0(3) . . ?
O2 C1 O1 121.8(4) . . ?
O2 C1 C2 119.8(4) . . ?
O1 C1 C2 118.4(5) . . ?
C16 N2 C15 121.1(3) . . ?
C9 C2 C3 119.4(3) . . ?
C9 C2 C1 119.2(4) . . ?
C3 C2 C1 121.4(4) . . ?
C5 O3 Cd1 90.1(2) . 1_545 ?
C4 C3 C2 120.0(4) . . ?
C3 C4 C6 119.4(3) . . ?
C3 C4 C5 121.6(4) . . ?
C6 C4 C5 119.0(3) . . ?
C5 O4 Cd1 91.5(2) . 1_545 ?
C16 O5 Cd1 162.6(3) . 2_566 ?
O4 C5 O3 121.5(4) . . ?
O4 C5 C4 119.0(4) . . ?
O3 C5 C4 119.3(3) . . ?
O4 C5 Cd1 61.1(2) . 1_545 ?
O3 C5 Cd1 62.3(2) . 1_545 ?
C4 C5 Cd1 161.4(3) . 1_545 ?
C7 C6 C4 121.8(4) . . ?
C6 C7 C9 117.3(4) . . ?
C6 C7 C8 121.6(4) . . ?
C9 C7 C8 121.1(4) . . ?
C2 C9 C7 122.1(4) . . ?
N1 C10 C14 123.6(4) . . ?
N1 C11 C12 123.6(4) . . ?
C11 C12 C13 119.8(4) . . ?
C14 C13 C12 117.2(4) . . ?
C14 C13 C15 122.2(3) . . ?
C12 C13 C15 120.5(4) . . ?
C10 C14 C13 119.3(4) . . ?
N2 C15 C13 115.3(3) . . ?
O5 C16 N2 120.0(4) . . ?
O5 C16 C17 121.7(3) . . ?
N2 C16 C17 118.2(3) . . ?
C18 C17 C21 120.4(4) . 2_677 ?
C18 C17 C16 117.3(3) . . ?
C21 C17 C16 122.3(3) 2_677 . ?
C17 C18 C19 120.7(4) . . ?
C20 C19 C19 119.9(5) . 2_677 ?
C20 C19 C18 121.8(4) . . ?
C19 C19 C18 118.3(4) 2_677 . ?
C21 C20 C19 120.8(4) . . ?
C20 C21 C17 120.0(4) . 2_677 ?

loop_
_geom_bond_atom_site_label_1
_geom_bond_atom_site_label_2
_geom_bond_distance
_geom_bond_site_symmetry_2
_geom_bond_publ_flag
Cd1 O1W 2.270(3) . ?
Cd1 O1 2.272(3) . ?
Cd1 O5 2.303(3) 2_566 ?
Cd1 N1 2.332(3) . ?
Cd1 O4 2.396(3) 1_565 ?
Cd1 O3 2.422(3) 1_565 ?
Cd1 C5 2.734(4) 1_565 ?
O1 C1 1.250(6) . ?
N1 C11 1.325(5) . ?
N1 C10 1.339(5) . ?
C1 O2 1.235(6) . ?
C1 C2 1.502(5) . ?
N2 C16 1.331(5) . ?
N2 C15 1.458(5) . ?
C2 C9 1.382(6) . ?
C2 C3 1.391(6) . ?
O3 C5 1.265(5) . ?
O3 Cd1 2.422(3) 1_545 ?
C3 C4 1.386(5) . ?
C4 C6 1.395(6) . ?
C4 C5 1.502(5) . ?
O4 C5 1.257(5) . ?
O4 Cd1 2.396(3) 1_545 ?
O5 C16 1.234(5) . ?
O5 Cd1 2.303(3) 2_566 ?
C5 Cd1 2.734(4) 1_545 ?
C6 C7 1.386(6) . ?
C7 C9 1.396(6) . ?
C7 C8 1.495(7) . ?
C10 C14 1.378(6) . ?
C11 C12 1.373(6) . ?
C12 C13 1.384(6) . ?
C13 C14 1.379(5) . ?
C13 C15 1.471(5) . ?
C16 C17 1.492(5) . ?
C17 C18 1.363(5) . ?
C17 C21 1.426(5) 2_677 ?
C18 C19 1.427(5) . ?
C19 C20 1.410(5) . ?
C19 C19 1.416(7) 2_677 ?
C20 C21 1.360(6) . ?
C21 C17 1.426(5) 2_677 ?
